data_7005935
loop_
_publ_author_name
'Liddle, Stephen T.'
'Arnold, Polly L.'

_publ_section_title
;
 Synthesis and characterisation of yttrium complexes supported by the
 beta-diketiminate ligand {ArNC(CH3)CHC(CH3)NAr}- (Ar =
 2,6-Pr(i)2C6H3).
;
_journal_issue 30
_journal_name_full 'Dalton transactions (Cambridge, England : 2003)'
_journal_page_first 3305
_journal_page_last 3313
_journal_paper_doi 10.1039/b706971e
_journal_year 2007
_chemical_formula_moiety 'C36.50 H53 I2 N2 O Y'
_chemical_formula_sum 'C36.5 H53 I2 N2 O Y'
_chemical_formula_weight 878.52
_chemical_name_systematic
;
?
;
_space_group_IT_number 14
_symmetry_cell_setting monoclinic
_symmetry_space_group_name_Hall '-P 2ybc'
_symmetry_space_group_name_H-M 'P 1 21/c 1'
_atom_sites_solution_hydrogens 'geom, Me from difmap'
_atom_sites_solution_primary heavy
_atom_sites_solution_secondary difmap
_audit_creation_method 'enCIFer editing of SHELXL97 CIF output'
_cell_angle_alpha 90.00
_cell_angle_beta 102.287(2)
_cell_angle_gamma 90.00
_cell_formula_units_Z 4
_cell_length_a 14.9606(8)
_cell_length_b 12.3187(7)
_cell_length_c 21.1877(11)
_cell_measurement_reflns_used 9924
_cell_measurement_temperature 150(2)
_cell_measurement_theta_max 27.47
_cell_measurement_theta_min 2.25
_cell_volume 3815.3(4)
_computing_cell_refinement 'Bruker SAINT version 6.36a (Bruker, 2000)'
_computing_data_collection 'Bruker SMART version 5.625 (Bruker, 2001)'
_computing_data_reduction 'Bruker SAINT; Bruker SHELXTL (Bruker, 2001)'
_computing_molecular_graphics 'Bruker SHELXTL'
_computing_publication_material 'enCIFer(Allen et al.,2004);PLATON(Spek,2003)'
_computing_structure_refinement 'SHELXL-97 (Sheldrick, 1997)'
_computing_structure_solution 'Bruker SHELXTL'
_diffrn_ambient_temperature 150(2)
_diffrn_measured_fraction_theta_full 0.997
_diffrn_measured_fraction_theta_max 0.992
_diffrn_measurement_device_type 'Bruker SMART APEX CCD diffractometer'
_diffrn_measurement_method '\w rotation with narrow frames'
_diffrn_radiation_monochromator graphite
_diffrn_radiation_source 'normal-focus sealed tube'
_diffrn_radiation_type MoK\a
_diffrn_radiation_wavelength 0.71073
_diffrn_reflns_av_R_equivalents 0.0314
_diffrn_reflns_av_sigmaI/netI 0.0360
_diffrn_reflns_limit_h_max 19
_diffrn_reflns_limit_h_min -18
_diffrn_reflns_limit_k_max 16
_diffrn_reflns_limit_k_min -16
_diffrn_reflns_limit_l_max 27
_diffrn_reflns_limit_l_min -17
_diffrn_reflns_number 26393
_diffrn_reflns_theta_full 26.00
_diffrn_reflns_theta_max 27.52
_diffrn_reflns_theta_min 1.92
_diffrn_standards_decay_% 0
_diffrn_standards_number 0
_exptl_absorpt_coefficient_mu 3.175
_exptl_absorpt_correction_T_max 0.2560
_exptl_absorpt_correction_T_min 0.2052
_exptl_absorpt_correction_type multi-scan
_exptl_absorpt_process_details '(SADABS; Bruker, 2001)'
_exptl_crystal_colour colourless
_exptl_crystal_density_diffrn 1.529
_exptl_crystal_density_method 'not measured'
_exptl_crystal_description block
_exptl_crystal_F_000 1756
_exptl_crystal_size_max 0.73
_exptl_crystal_size_mid 0.59
_exptl_crystal_size_min 0.59
_refine_diff_density_max 2.766
_refine_diff_density_min -2.292
_refine_diff_density_rms 0.094
_refine_ls_extinction_method none
_refine_ls_goodness_of_fit_ref 1.069
_refine_ls_hydrogen_treatment constr
_refine_ls_matrix_type full
_refine_ls_number_parameters 371
_refine_ls_number_reflns 8706
_refine_ls_number_restraints 0
_refine_ls_restrained_S_all 1.069
_refine_ls_R_factor_all 0.0404
_refine_ls_R_factor_gt 0.0311
_refine_ls_shift/su_max 0.003
_refine_ls_shift/su_mean 0.000
_refine_ls_structure_factor_coef Fsqd
_refine_ls_weighting_details 'calc w=1/[\s^2^(Fo^2^)+(0.0318P)^2^+3.3389P] where P=(Fo^2^+2Fc^2^)/3'
_refine_ls_weighting_scheme calc
_refine_ls_wR_factor_gt 0.0721
_refine_ls_wR_factor_ref 0.0748
_reflns_number_gt 7219
_reflns_number_total 8706
_reflns_threshold_expression I>2\s(I)
_cod_data_source_file b706971e.txt
_cod_data_source_block 2
_cod_depositor_comments
;
The following automatic conversions were performed:
'_symmetry_cell_setting' value 'Monoclinic' changed to 'monoclinic'
according to '/home/saulius/struct/CIF-dictionaries/cif_core.dic'
dictionary named 'cif_core.dic' version 2.4.1 from 2010-06-29.

Automatic conversion script
Id: cif_fix_enum 1527 2010-12-29 10:47:43Z saulius 
;
_cod_original_sg_symbol_H-M P2(1)/c
_cod_original_formula_sum 'C36.50 H53 I2 N2 O Y'
_cod_database_code 7005935

loop_
_symmetry_equiv_pos_as_xyz
'x, y, z'
'-x, y+1/2, -z+1/2'
'-x, -y, -z'
'x, -y-1/2, z-1/2'

loop_
_atom_site_label
_atom_site_type_symbol
_atom_site_fract_x
_atom_site_fract_y
_atom_site_fract_z
_atom_site_U_iso_or_equiv
_atom_site_adp_type
_atom_site_occupancy
_atom_site_symmetry_multiplicity
_atom_site_calc_flag
_atom_site_refinement_flags
_atom_site_disorder_assembly
_atom_site_disorder_group
Y1 Y 1.229077(17) 0.45529(2) 0.878251(12) 0.01352(6) Uani 1 1 d . . .
I1 I 1.267571(13) 0.402397(16) 1.016156(9) 0.02402(6) Uani 1 1 d . A .
I2 I 1.109852(15) 0.35402(2) 0.764913(12) 0.04591(8) Uani 1 1 d . A .
N1 N 1.35714(15) 0.38586(17) 0.84921(11) 0.0147(5) Uani 1 1 d . A .
N2 N 1.30510(15) 0.61379(17) 0.87917(10) 0.0123(4) Uani 1 1 d . A .
C1 C 1.5233(2) 0.3540(3) 0.88478(17) 0.0297(7) Uani 1 1 d . A .
H1A H 1.5209 0.2941 0.9148 0.045 Uiso 1 1 calc R . .
H1B H 1.5780 0.3979 0.9008 0.045 Uiso 1 1 calc R . .
H1C H 1.5256 0.3245 0.8422 0.045 Uiso 1 1 calc R . .
C2 C 1.43906(19) 0.4238(2) 0.87934(13) 0.0179(6) Uani 1 1 d . . .
C3 C 1.45408(19) 0.5283(2) 0.90595(13) 0.0182(6) Uani 1 1 d . A .
H3 H 1.5132 0.5395 0.9323 0.022 Uiso 1 1 calc R . .
C4 C 1.39588(19) 0.6189(2) 0.89988(13) 0.0155(5) Uani 1 1 d . . .
C5 C 1.4422(2) 0.7270(2) 0.91694(15) 0.0256(7) Uani 1 1 d . A .
H5A H 1.4175 0.7803 0.8834 0.038 Uiso 1 1 calc R . .
H5B H 1.5082 0.7192 0.9200 0.038 Uiso 1 1 calc R . .
H5C H 1.4310 0.7519 0.9585 0.038 Uiso 1 1 calc R . .
C6 C 1.35434(19) 0.2875(2) 0.81110(14) 0.0202(6) Uani 1 1 d . . .
C7 C 1.3535(2) 0.2981(3) 0.74446(15) 0.0268(7) Uani 1 1 d . A .
C8 C 1.3445(3) 0.2034(3) 0.70725(17) 0.0420(9) Uani 1 1 d . . .
H8 H 1.3442 0.2083 0.6625 0.050 Uiso 1 1 calc R A .
C9 C 1.3362(3) 0.1034(3) 0.7341(2) 0.0493(11) Uani 1 1 d . A .
H9 H 1.3293 0.0404 0.7077 0.059 Uiso 1 1 calc R . .
C10 C 1.3379(3) 0.0938(3) 0.79901(19) 0.0405(9) Uani 1 1 d . . .
H10 H 1.3319 0.0242 0.8169 0.049 Uiso 1 1 calc R A .
C11 C 1.3482(2) 0.1855(2) 0.83905(15) 0.0268(7) Uani 1 1 d . A .
C12 C 1.3597(2) 0.4077(3) 0.71305(15) 0.0331(8) Uani 1 1 d . . .
H12 H 1.3364 0.4629 0.7402 0.040 Uiso 1 1 calc R A .
C13 C 1.4573(3) 0.4383(4) 0.7122(3) 0.0642(13) Uani 1 1 d . A .
H13A H 1.4842 0.3828 0.6888 0.096 Uiso 1 1 calc R . .
H13B H 1.4929 0.4434 0.7567 0.096 Uiso 1 1 calc R . .
H13C H 1.4581 0.5086 0.6907 0.096 Uiso 1 1 calc R . .
C14 C 1.2999(4) 0.4148(4) 0.6458(2) 0.0693(15) Uani 1 1 d . A .
H14A H 1.2980 0.4901 0.6306 0.104 Uiso 1 1 calc R . .
H14B H 1.2378 0.3908 0.6468 0.104 Uiso 1 1 calc R . .
H14C H 1.3251 0.3683 0.6164 0.104 Uiso 1 1 calc R . .
C15 C 1.3492(2) 0.1708(2) 0.91057(16) 0.0300(7) Uani 1 1 d . . .
H15 H 1.3667 0.2420 0.9325 0.036 Uiso 1 1 calc R A .
C16 C 1.2542(3) 0.1414(3) 0.9206(2) 0.0493(10) Uani 1 1 d . A .
H16A H 1.2102 0.1965 0.9003 0.074 Uiso 1 1 calc R . .
H16B H 1.2552 0.1382 0.9669 0.074 Uiso 1 1 calc R . .
H16C H 1.2363 0.0704 0.9010 0.074 Uiso 1 1 calc R . .
C17 C 1.4189(3) 0.0866(3) 0.9423(2) 0.0506(11) Uani 1 1 d . A .
H17A H 1.4224 0.0863 0.9890 0.076 Uiso 1 1 calc R . .
H17B H 1.4790 0.1046 0.9338 0.076 Uiso 1 1 calc R . .
H17C H 1.4001 0.0147 0.9246 0.076 Uiso 1 1 calc R . .
C18 C 1.25172(17) 0.7121(2) 0.86697(12) 0.0132(5) Uani 1 1 d . . .
C19 C 1.2202(2) 0.7436(2) 0.80209(13) 0.0188(6) Uani 1 1 d . A .
C20 C 1.1638(2) 0.8342(2) 0.78920(14) 0.0260(7) Uani 1 1 d . . .
H20 H 1.1425 0.8567 0.7457 0.031 Uiso 1 1 calc R A .
C21 C 1.1382(2) 0.8917(2) 0.83812(16) 0.0281(7) Uani 1 1 d . A .
H21 H 1.1001 0.9538 0.8283 0.034 Uiso 1 1 calc R . .
C22 C 1.1679(2) 0.8593(2) 0.90113(14) 0.0224(6) Uani 1 1 d . . .
H22 H 1.1489 0.8987 0.9345 0.027 Uiso 1 1 calc R A .
C23 C 1.22524(18) 0.7699(2) 0.91706(13) 0.0158(5) Uani 1 1 d . A .
C24 C 1.2472(2) 0.6818(3) 0.74695(13) 0.0258(7) Uani 1 1 d . . .
H24 H 1.2609 0.6056 0.7622 0.031 Uiso 1 1 calc R A .
C25 C 1.3333(3) 0.7268(4) 0.7309(2) 0.0588(12) Uani 1 1 d . A .
H25A H 1.3229 0.8020 0.7162 0.088 Uiso 1 1 calc R . .
H25B H 1.3503 0.6830 0.6967 0.088 Uiso 1 1 calc R . .
H25C H 1.3829 0.7246 0.7695 0.088 Uiso 1 1 calc R . .
C26 C 1.1709(3) 0.6760(4) 0.68651(16) 0.0471(10) Uani 1 1 d . A .
H26A H 1.1146 0.6503 0.6982 0.071 Uiso 1 1 calc R . .
H26B H 1.1885 0.6258 0.6554 0.071 Uiso 1 1 calc R . .
H26C H 1.1606 0.7484 0.6671 0.071 Uiso 1 1 calc R . .
C27 C 1.2553(2) 0.7399(2) 0.98822(13) 0.0198(6) Uani 1 1 d . . .
H27 H 1.3001 0.6788 0.9921 0.024 Uiso 1 1 calc R A .
C28 C 1.3022(2) 0.8357(2) 1.02812(15) 0.0296(7) Uani 1 1 d . A .
H28A H 1.3532 0.8614 1.0097 0.044 Uiso 1 1 calc R . .
H28B H 1.3254 0.8124 1.0728 0.044 Uiso 1 1 calc R . .
H28C H 1.2580 0.8947 1.0273 0.044 Uiso 1 1 calc R . .
C29 C 1.1736(2) 0.7020(3) 1.01577(15) 0.0311(7) Uani 1 1 d . A .
H29A H 1.1299 0.7618 1.0138 0.047 Uiso 1 1 calc R . .
H29B H 1.1951 0.6794 1.0608 0.047 Uiso 1 1 calc R . .
H29C H 1.1436 0.6406 0.9903 0.047 Uiso 1 1 calc R . .
O1 O 1.08646(13) 0.53186(15) 0.88531(9) 0.0194(4) Uani 0.40 1 d P A 1
C30 C 1.0236(2) 0.4635(3) 0.91216(16) 0.0314(7) Uani 0.40 1 d P A 1
H30A H 1.0396 0.4651 0.9600 0.038 Uiso 0.40 1 calc PR A 1
H30B H 1.0264 0.3874 0.8976 0.038 Uiso 0.40 1 calc PR A 1
C31 C 0.9303(2) 0.5096(4) 0.88783(19) 0.0472(10) Uani 0.40 1 d P A 1
H31A H 0.8973 0.4671 0.8504 0.057 Uiso 0.40 1 calc PR A 1
H31B H 0.8946 0.5073 0.9222 0.057 Uiso 0.40 1 calc PR A 1
C32 C 0.9416(5) 0.6178(7) 0.8693(5) 0.0267(17) Uani 0.40 1 d P A 1
H32A H 0.9490 0.6675 0.9068 0.032 Uiso 0.40 1 calc PR A 1
H32B H 0.8890 0.6420 0.8356 0.032 Uiso 0.40 1 calc PR A 1
C33 C 1.0325(2) 0.6121(2) 0.84195(16) 0.0281(7) Uani 0.40 1 d P A 1
H33A H 1.0198 0.5872 0.7965 0.034 Uiso 0.40 1 calc PR A 1
H33B H 1.0638 0.6833 0.8451 0.034 Uiso 0.40 1 calc PR A 1
O1A O 1.08646(13) 0.53186(15) 0.88531(9) 0.0194(4) Uani 0.60 1 d P A 2
C30A C 1.0236(2) 0.4635(3) 0.91216(16) 0.0314(7) Uani 0.60 1 d P A 2
H30C H 1.0396 0.4651 0.9600 0.038 Uiso 0.60 1 calc PR A 2
H30D H 1.0264 0.3874 0.8976 0.038 Uiso 0.60 1 calc PR A 2
C31A C 0.9303(2) 0.5096(4) 0.88783(19) 0.0472(10) Uani 0.60 1 d P A 2
H31C H 0.9116 0.5546 0.9215 0.057 Uiso 0.60 1 calc PR A 2
H31D H 0.8850 0.4507 0.8753 0.057 Uiso 0.60 1 calc PR A 2
C32A C 0.9372(4) 0.5774(5) 0.8304(3) 0.0335(13) Uani 0.60 1 d P A 2
H32C H 0.9209 0.5342 0.7901 0.040 Uiso 0.60 1 calc PR A 2
H32D H 0.8958 0.6409 0.8267 0.040 Uiso 0.60 1 calc PR A 2
C33A C 1.0325(2) 0.6121(2) 0.84195(16) 0.0281(7) Uani 0.60 1 d P A 2
H33C H 1.0394 0.6849 0.8622 0.034 Uiso 0.60 1 calc PR A 2
H33D H 1.0535 0.6157 0.8007 0.034 Uiso 0.60 1 calc PR A 2

loop_
_atom_site_aniso_label
_atom_site_aniso_U_11
_atom_site_aniso_U_22
_atom_site_aniso_U_33
_atom_site_aniso_U_23
_atom_site_aniso_U_13
_atom_site_aniso_U_12
Y1 0.01143(13) 0.01508(12) 0.01343(13) -0.00063(10) 0.00122(10) -0.00206(10)
I1 0.02545(11) 0.02943(10) 0.01662(10) 0.00679(8) 0.00318(7) 0.00296(8)
I2 0.02221(12) 0.06234(17) 0.04530(15) -0.03537(12) -0.01049(10) 0.00337(11)
N1 0.0138(11) 0.0147(10) 0.0146(11) -0.0010(9) 0.0009(9) 0.0024(9)
N2 0.0128(11) 0.0138(10) 0.0101(10) -0.0001(8) 0.0022(8) -0.0009(8)
C1 0.0172(15) 0.0293(16) 0.0395(19) -0.0078(14) -0.0008(13) 0.0046(13)
C2 0.0150(13) 0.0232(13) 0.0150(13) 0.0013(11) 0.0021(11) 0.0031(11)
C3 0.0115(13) 0.0221(14) 0.0184(14) -0.0007(11) -0.0024(11) -0.0017(11)
C4 0.0157(13) 0.0188(13) 0.0113(12) -0.0029(10) 0.0012(10) -0.0031(11)
C5 0.0183(15) 0.0238(15) 0.0327(17) -0.0054(13) 0.0011(13) -0.0072(12)
C6 0.0146(13) 0.0232(14) 0.0210(14) -0.0075(11) -0.0004(11) 0.0053(11)
C7 0.0225(15) 0.0322(16) 0.0241(16) -0.0047(13) 0.0014(12) 0.0108(13)
C8 0.045(2) 0.052(2) 0.0251(18) -0.0170(16) -0.0016(16) 0.0172(18)
C9 0.056(3) 0.039(2) 0.046(2) -0.0277(18) -0.003(2) 0.0106(19)
C10 0.046(2) 0.0222(16) 0.049(2) -0.0143(15) -0.0002(18) 0.0036(15)
C11 0.0241(16) 0.0208(14) 0.0327(17) -0.0053(13) 0.0000(13) 0.0010(12)
C12 0.042(2) 0.0411(19) 0.0184(15) 0.0010(14) 0.0105(14) 0.0159(16)
C13 0.052(3) 0.068(3) 0.075(3) 0.018(3) 0.020(2) -0.002(2)
C14 0.073(3) 0.089(4) 0.036(2) 0.025(2) -0.009(2) 0.004(3)
C15 0.0391(19) 0.0148(13) 0.0354(18) -0.0005(12) 0.0063(15) -0.0014(13)
C16 0.057(3) 0.0332(19) 0.063(3) -0.0062(18) 0.023(2) -0.0172(19)
C17 0.074(3) 0.0270(18) 0.045(2) 0.0079(16) 0.000(2) 0.0078(19)
C18 0.0108(12) 0.0141(11) 0.0136(12) 0.0019(10) -0.0001(10) -0.0039(10)
C19 0.0209(14) 0.0182(13) 0.0152(13) 0.0015(11) -0.0009(11) -0.0067(11)
C20 0.0315(17) 0.0226(14) 0.0191(15) 0.0070(12) -0.0057(13) 0.0003(13)
C21 0.0261(16) 0.0187(14) 0.0333(18) 0.0026(12) -0.0075(13) 0.0042(12)
C22 0.0229(15) 0.0174(13) 0.0245(16) -0.0022(11) -0.0005(12) 0.0020(12)
C23 0.0160(13) 0.0136(12) 0.0167(13) 0.0000(10) 0.0009(11) -0.0020(10)
C24 0.0342(18) 0.0288(15) 0.0135(14) 0.0017(12) 0.0030(12) -0.0019(14)
C25 0.048(3) 0.090(3) 0.044(2) -0.023(2) 0.023(2) -0.020(2)
C26 0.051(2) 0.071(3) 0.0166(16) -0.0098(17) 0.0017(16) -0.013(2)
C27 0.0264(16) 0.0197(13) 0.0128(13) -0.0037(11) 0.0028(11) 0.0057(12)
C28 0.0358(19) 0.0266(15) 0.0225(16) -0.0063(13) -0.0026(14) 0.0043(14)
C29 0.040(2) 0.0339(17) 0.0227(16) -0.0023(13) 0.0148(14) -0.0002(15)
O1 0.0135(10) 0.0222(10) 0.0224(10) 0.0040(8) 0.0034(8) 0.0024(8)
C30 0.0261(17) 0.0373(18) 0.0348(19) 0.0142(15) 0.0151(14) 0.0012(14)
C31 0.0218(18) 0.075(3) 0.046(2) 0.024(2) 0.0102(16) 0.0005(19)
C32 0.009(4) 0.031(4) 0.041(5) 0.001(4) 0.008(4) 0.006(3)
C33 0.0180(15) 0.0256(15) 0.0378(19) 0.0116(13) -0.0008(13) 0.0005(12)
O1A 0.0135(10) 0.0222(10) 0.0224(10) 0.0040(8) 0.0034(8) 0.0024(8)
C30A 0.0261(17) 0.0373(18) 0.0348(19) 0.0142(15) 0.0151(14) 0.0012(14)
C31A 0.0218(18) 0.075(3) 0.046(2) 0.024(2) 0.0102(16) 0.0005(19)
C32A 0.018(3) 0.037(3) 0.043(4) 0.014(3) -0.001(3) -0.003(2)
C33A 0.0180(15) 0.0256(15) 0.0378(19) 0.0116(13) -0.0008(13) 0.0005(12)

loop_
_atom_type_symbol
_atom_type_description
_atom_type_scat_dispersion_real
_atom_type_scat_dispersion_imag
_atom_type_scat_source
C C 0.0033 0.0016 'International Tables Vol C Tables 4.2.6.8 and 6.1.1.4'
H H 0.0000 0.0000 'International Tables Vol C Tables 4.2.6.8 and 6.1.1.4'
N N 0.0061 0.0033 'International Tables Vol C Tables 4.2.6.8 and 6.1.1.4'
O O 0.0106 0.0060 'International Tables Vol C Tables 4.2.6.8 and 6.1.1.4'
Y Y -2.7962 3.5667 'International Tables Vol C Tables 4.2.6.8 and 6.1.1.4'
I I -0.4742 1.8119 'International Tables Vol C Tables 4.2.6.8 and 6.1.1.4'

loop_
_geom_angle_atom_site_label_1
_geom_angle_atom_site_label_2
_geom_angle_atom_site_label_3
_geom_angle
_geom_angle_site_symmetry_1
_geom_angle_site_symmetry_3
_geom_angle_publ_flag
N2 Y1 N1 82.94(8) . . ?
N2 Y1 O1 96.55(7) . . ?
N1 Y1 O1 168.34(7) . . ?
N2 Y1 I1 101.07(5) . . ?
N1 Y1 I1 100.73(5) . . ?
O1 Y1 I1 90.81(5) . . ?
N2 Y1 I2 126.14(5) . . ?
N1 Y1 I2 91.08(5) . . ?
O1 Y1 I2 79.79(5) . . ?
I1 Y1 I2 132.480(12) . . ?
C2 N1 C6 118.1(2) . . ?
C2 N1 Y1 118.20(17) . . ?
C6 N1 Y1 122.17(17) . . ?
C4 N2 C18 120.3(2) . . ?
C4 N2 Y1 121.21(17) . . ?
C18 N2 Y1 117.76(16) . . ?
N1 C2 C3 124.3(2) . . ?
N1 C2 C1 120.1(2) . . ?
C3 C2 C1 115.6(3) . . ?
C2 C3 C4 130.4(3) . . ?
N2 C4 C3 124.0(2) . . ?
N2 C4 C5 120.2(2) . . ?
C3 C4 C5 115.8(2) . . ?
C11 C6 C7 121.1(3) . . ?
C11 C6 N1 120.7(3) . . ?
C7 C6 N1 118.1(3) . . ?
C8 C7 C6 117.7(3) . . ?
C8 C7 C12 120.2(3) . . ?
C6 C7 C12 122.1(3) . . ?
C9 C8 C7 121.3(3) . . ?
C8 C9 C10 120.5(3) . . ?
C9 C10 C11 120.8(3) . . ?
C10 C11 C6 118.4(3) . . ?
C10 C11 C15 118.9(3) . . ?
C6 C11 C15 122.6(3) . . ?
C13 C12 C14 110.7(4) . . ?
C13 C12 C7 112.1(3) . . ?
C14 C12 C7 112.7(3) . . ?
C17 C15 C11 112.4(3) . . ?
C17 C15 C16 110.3(3) . . ?
C11 C15 C16 110.8(3) . . ?
C23 C18 C19 120.6(2) . . ?
C23 C18 N2 121.6(2) . . ?
C19 C18 N2 117.6(2) . . ?
C20 C19 C18 118.4(3) . . ?
C20 C19 C24 120.0(3) . . ?
C18 C19 C24 121.6(3) . . ?
C21 C20 C19 121.3(3) . . ?
C22 C21 C20 119.9(3) . . ?
C21 C22 C23 121.4(3) . . ?
C22 C23 C18 118.4(2) . . ?
C22 C23 C27 117.9(2) . . ?
C18 C23 C27 123.6(2) . . ?
C25 C24 C19 111.7(3) . . ?
C25 C24 C26 110.6(3) . . ?
C19 C24 C26 113.3(3) . . ?
C23 C27 C28 111.3(2) . . ?
C23 C27 C29 111.0(2) . . ?
C28 C27 C29 109.4(2) . . ?
C30 O1 C33 108.5(2) . . ?
C30 O1 Y1 117.21(16) . . ?
C33 O1 Y1 127.69(17) . . ?
O1 C30 C31 106.1(3) . . ?
C32 C31 C30 107.3(4) . . ?
C31 C32 C33 102.9(5) . . ?
O1 C33 C32 101.5(4) . . ?

loop_
_geom_bond_atom_site_label_1
_geom_bond_atom_site_label_2
_geom_bond_distance
_geom_bond_site_symmetry_2
_geom_bond_publ_flag
Y1 N2 2.258(2) . ?
Y1 N1 2.298(2) . ?
Y1 O1 2.3665(19) . ?
Y1 I1 2.9287(3) . ?
Y1 I2 2.9464(3) . ?
N1 C2 1.340(4) . ?
N1 C6 1.451(3) . ?
N2 C4 1.337(3) . ?
N2 C18 1.444(3) . ?
C1 C2 1.510(4) . ?
C2 C3 1.404(4) . ?
C3 C4 1.405(4) . ?
C4 C5 1.510(4) . ?
C6 C11 1.401(4) . ?
C6 C7 1.415(4) . ?
C7 C8 1.398(4) . ?
C7 C12 1.517(5) . ?
C8 C9 1.373(6) . ?
C9 C10 1.375(6) . ?
C10 C11 1.401(4) . ?
C11 C15 1.523(5) . ?
C12 C13 1.512(6) . ?
C12 C14 1.516(5) . ?
C15 C17 1.523(5) . ?
C15 C16 1.524(5) . ?
C18 C23 1.403(4) . ?
C18 C19 1.409(4) . ?
C19 C20 1.391(4) . ?
C19 C24 1.519(4) . ?
C20 C21 1.376(5) . ?
C21 C22 1.374(4) . ?
C22 C23 1.392(4) . ?
C23 C27 1.524(4) . ?
C24 C25 1.505(5) . ?
C24 C26 1.525(4) . ?
C27 C28 1.532(4) . ?
C27 C29 1.535(4) . ?
O1 C30 1.464(4) . ?
O1 C33 1.469(3) . ?
C30 C31 1.493(5) . ?
C31 C32 1.410(9) . ?
C32 C33 1.589(8) . ?
